data_2234313
loop_
_publ_author_name
'El-Azab, Adel S.'
'Abdel-Aziz, Alaa A.-M.'
'El-Subbagh, Hussein I.'
'Chantrapromma, Suchada'
'Fun, Hoong-Kun'

_publ_section_title
;
 <i>S</i>-Phenyl 4-methoxybenzothioate
;
_journal_coeditor_code LH5413
_journal_issue 4
_journal_name_full 'Acta Crystallographica Section E'
_journal_page_first o1074
_journal_page_last o1075
_journal_paper_doi 10.1107/S1600536812005454
_journal_volume 68
_journal_year 2012
_chemical_formula_iupac 'C14 H12 O2 S'
_chemical_formula_moiety 'C14 H12 O2 S'
_chemical_formula_sum 'C14 H12 O2 S'
_chemical_formula_weight 244.31
_chemical_melting_point_gt 366
_chemical_melting_point_lt 367
_chemical_name_systematic '<i>S</i>-Phenyl 4-methoxybenzothioate'
_space_group_IT_number 19
_symmetry_cell_setting orthorhombic
_symmetry_space_group_name_Hall 'P 2ac 2ab'
_symmetry_space_group_name_H-M 'P 21 21 21'
_atom_sites_solution_hydrogens geom
_atom_sites_solution_primary direct
_atom_sites_solution_secondary difmap
_audit_creation_method SHELXL97
_cell_angle_alpha 90.00
_cell_angle_beta 90.00
_cell_angle_gamma 90.00
_cell_formula_units_Z 4
_cell_length_a 5.4478(2)
_cell_length_b 8.2149(3)
_cell_length_c 27.3841(6)
_cell_measurement_reflns_used 2144
_cell_measurement_temperature 296(2)
_cell_measurement_theta_max 69.39
_cell_measurement_theta_min 3.23
_cell_volume 1225.52(7)
_computing_cell_refinement 'SAINT (Bruker, 2009)'
_computing_data_collection 'APEX2 (Bruker, 2009)'
_computing_data_reduction 'SAINT (Bruker, 2009)'
_computing_molecular_graphics 'SHELXTL (Sheldrick, 2008)'
_computing_publication_material
;
SHELXTL (Sheldrick, 2008) and PLATON (Spek, 2009)
;
_computing_structure_refinement 'SHELXTL (Sheldrick, 2008)'
_computing_structure_solution 'SHELXTL (Sheldrick, 2008)'
_diffrn_ambient_temperature 296(2)
_diffrn_measured_fraction_theta_full 0.971
_diffrn_measured_fraction_theta_max 0.972
_diffrn_measurement_device_type 'Bruker SMART APEXII CCD area-detector'
_diffrn_measurement_method '\f and \w'
_diffrn_radiation_monochromator graphite
_diffrn_radiation_source 'fine-focus sealed tube'
_diffrn_radiation_type CuK\a
_diffrn_radiation_wavelength 1.54178
_diffrn_reflns_av_R_equivalents 0.0502
_diffrn_reflns_av_sigmaI/netI 0.0558
_diffrn_reflns_limit_h_max 6
_diffrn_reflns_limit_h_min -4
_diffrn_reflns_limit_k_max 8
_diffrn_reflns_limit_k_min -9
_diffrn_reflns_limit_l_max 29
_diffrn_reflns_limit_l_min -32
_diffrn_reflns_number 7810
_diffrn_reflns_theta_full 69.39
_diffrn_reflns_theta_max 69.39
_diffrn_reflns_theta_min 3.23
_diffrn_standards_number 0
_exptl_absorpt_coefficient_mu 2.234
_exptl_absorpt_correction_T_max 0.6986
_exptl_absorpt_correction_T_min 0.3574
_exptl_absorpt_correction_type multi-scan
_exptl_absorpt_process_details '(SADABS; Bruker, 2009)'
_exptl_crystal_colour colourless
_exptl_crystal_density_diffrn 1.324
_exptl_crystal_density_method 'not measured'
_exptl_crystal_description needle
_exptl_crystal_F_000 512
_exptl_crystal_size_max 0.58
_exptl_crystal_size_mid 0.22
_exptl_crystal_size_min 0.17
_refine_diff_density_max 0.316
_refine_diff_density_min -0.281
_refine_ls_abs_structure_details 'Flack (1983), with 1811 Friedel pairs'
_refine_ls_abs_structure_Flack 0.07(5)
_refine_ls_extinction_coef 0.025(3)
_refine_ls_extinction_expression Fc^*^=kFc[1+0.001xFc^2^\l^3^/sin(2\q)]^-1/4^
_refine_ls_extinction_method 'SHELXTL (Sheldrick, 2008)'
_refine_ls_goodness_of_fit_ref 1.221
_refine_ls_hydrogen_treatment constr
_refine_ls_matrix_type full
_refine_ls_number_parameters 156
_refine_ls_number_reflns 2144
_refine_ls_number_restraints 0
_refine_ls_restrained_S_all 1.221
_refine_ls_R_factor_all 0.0998
_refine_ls_R_factor_gt 0.0561
_refine_ls_shift/su_max 0.001
_refine_ls_shift/su_mean 0.001
_refine_ls_structure_factor_coef Fsqd
_refine_ls_weighting_details 'calc w = 1/[\s^2^(Fo^2^)+(0.0897P)^2^+0.2372P] where P=(Fo^2^+2Fc^2^)/3'
_refine_ls_weighting_scheme calc
_refine_ls_wR_factor_gt 0.1604
_refine_ls_wR_factor_ref 0.1986
_reflns_number_gt 1479
_reflns_number_total 2144
_reflns_threshold_expression I>2\s(I)
_cod_data_source_file lh5413.cif
_cod_data_source_block I
_cod_database_code 2234313
_cod_database_fobs_code 2234313

loop_
_symmetry_equiv_pos_as_xyz
'x, y, z'
'-x+1/2, -y, z+1/2'
'-x, y+1/2, -z+1/2'
'x+1/2, -y+1/2, -z'

loop_
_atom_site_type_symbol
_atom_site_label
_atom_site_fract_x
_atom_site_fract_y
_atom_site_fract_z
_atom_site_U_iso_or_equiv
_atom_site_adp_type
_atom_site_calc_flag
_atom_site_refinement_flags
_atom_site_occupancy
_atom_site_symmetry_multiplicity
S S1 0.2447(3) 0.2241(2) 0.88540(4) 0.0866(6) Uani d . 1 1
O O1 -0.1014(8) 0.0079(5) 0.87109(10) 0.0848(13) Uani d . 1 1
O O2 -0.0150(7) -0.0916(5) 1.10026(10) 0.0712(10) Uani d . 1 1
C C1 0.0101(8) 0.0386(6) 0.95439(14) 0.0579(11) Uani d . 1 1
C C2 -0.1770(8) -0.0607(6) 0.97065(16) 0.0641(12) Uani d . 1 1
H H2A -0.2939 -0.0981 0.9486 0.077 Uiso calc R 1 1
C C3 -0.1940(8) -0.1055(7) 1.01918(14) 0.0657(13) Uani d . 1 1
H H3A -0.3225 -0.1713 1.0297 0.079 Uiso calc R 1 1
C C4 -0.0204(8) -0.0527(6) 1.05180(14) 0.0596(11) Uani d . 1 1
C C5 0.1682(8) 0.0475(6) 1.03636(15) 0.0637(12) Uani d . 1 1
H H5A 0.2841 0.0853 1.0585 0.076 Uiso calc R 1 1
C C6 0.1830(8) 0.0911(7) 0.98763(15) 0.0625(12) Uani d . 1 1
H H6A 0.3117 0.1568 0.9771 0.075 Uiso calc R 1 1
C C7 0.0229(9) 0.0742(7) 0.90125(15) 0.0653(13) Uani d . 1 1
C C8 0.2346(9) 0.2180(7) 0.82059(16) 0.0684(13) Uani d . 1 1
C C9 0.4109(10) 0.1329(7) 0.79629(16) 0.0773(15) Uani d . 1 1
H H9A 0.5299 0.0757 0.8136 0.093 Uiso calc R 1 1
C C10 0.4122(11) 0.1319(8) 0.74530(17) 0.0827(17) Uani d . 1 1
H H10A 0.5297 0.0722 0.7284 0.099 Uiso calc R 1 1
C C11 0.2390(10) 0.2194(7) 0.72047(17) 0.0779(14) Uani d . 1 1
H H11A 0.2402 0.2198 0.6865 0.094 Uiso calc R 1 1
C C12 0.0654(11) 0.3056(9) 0.74480(18) 0.0860(18) Uani d . 1 1
H H12A -0.0511 0.3651 0.7275 0.103 Uiso calc R 1 1
C C13 0.0619(11) 0.3049(8) 0.79550(19) 0.0818(16) Uani d . 1 1
H H13A -0.0574 0.3634 0.8123 0.098 Uiso calc R 1 1
C C14 -0.2089(11) -0.1900(9) 1.11832(18) 0.096(2) Uani d . 1 1
H H14A -0.1840 -0.2103 1.1525 0.144 Uiso calc R 1 1
H H14B -0.2115 -0.2915 1.1010 0.144 Uiso calc R 1 1
H H14C -0.3624 -0.1347 1.1137 0.144 Uiso calc R 1 1

loop_
_atom_site_aniso_label
_atom_site_aniso_U_11
_atom_site_aniso_U_22
_atom_site_aniso_U_33
_atom_site_aniso_U_12
_atom_site_aniso_U_13
_atom_site_aniso_U_23
S1 0.1088(11) 0.0977(13) 0.0532(6) -0.0329(9) -0.0016(6) -0.0022(6)
O1 0.088(3) 0.107(4) 0.0589(17) -0.019(2) -0.0185(16) 0.0018(19)
O2 0.083(2) 0.079(3) 0.0521(16) -0.0038(17) -0.0032(13) 0.0042(16)
C1 0.058(2) 0.064(3) 0.052(2) 0.0023(19) -0.0063(17) -0.011(2)
C2 0.061(3) 0.066(4) 0.065(2) -0.006(2) -0.0035(18) 0.001(2)
C3 0.061(3) 0.083(4) 0.053(2) -0.013(2) -0.0014(17) 0.003(2)
C4 0.066(3) 0.060(3) 0.053(2) -0.001(2) -0.0001(17) -0.006(2)
C5 0.066(3) 0.069(4) 0.056(2) -0.008(2) -0.0074(17) 0.000(2)
C6 0.061(3) 0.066(4) 0.060(2) -0.009(2) -0.0048(18) -0.001(2)
C7 0.066(3) 0.077(4) 0.053(2) 0.008(2) -0.0078(18) -0.012(2)
C8 0.069(3) 0.077(4) 0.058(2) -0.008(3) -0.0016(19) 0.005(2)
C9 0.077(3) 0.087(4) 0.068(3) 0.001(3) -0.003(2) 0.013(3)
C10 0.080(3) 0.102(5) 0.067(3) 0.004(3) 0.007(2) 0.004(3)
C11 0.085(3) 0.096(4) 0.053(2) -0.005(3) -0.005(2) 0.011(2)
C12 0.081(4) 0.108(5) 0.069(3) 0.006(3) -0.015(3) 0.013(3)
C13 0.080(3) 0.086(5) 0.080(3) 0.007(3) 0.002(2) 0.000(3)
C14 0.103(4) 0.120(6) 0.065(3) -0.033(4) 0.004(3) 0.014(3)

loop_
_atom_type_symbol
_atom_type_description
_atom_type_scat_dispersion_real
_atom_type_scat_dispersion_imag
_atom_type_scat_source
C C 0.0181 0.0091 'International Tables Vol C Tables 4.2.6.8 and 6.1.1.4'
H H 0.0000 0.0000 'International Tables Vol C Tables 4.2.6.8 and 6.1.1.4'
O O 0.0492 0.0322 'International Tables Vol C Tables 4.2.6.8 and 6.1.1.4'
S S 0.3331 0.5567 'International Tables Vol C Tables 4.2.6.8 and 6.1.1.4'

loop_
_geom_angle_atom_site_label_1
_geom_angle_atom_site_label_2
_geom_angle_atom_site_label_3
_geom_angle
C8 S1 C7 101.7(2)
C4 O2 C14 117.1(4)
C6 C1 C2 118.5(4)
C6 C1 C7 123.6(4)
C2 C1 C7 117.8(4)
C1 C2 C3 121.1(4)
C1 C2 H2A 119.4
C3 C2 H2A 119.4
C4 C3 C2 119.7(4)
C4 C3 H3A 120.1
C2 C3 H3A 120.1
O2 C4 C3 125.0(4)
O2 C4 C5 114.9(4)
C3 C4 C5 120.1(4)
C4 C5 C6 119.5(4)
C4 C5 H5A 120.3
C6 C5 H5A 120.3
C1 C6 C5 121.0(4)
C1 C6 H6A 119.5
C5 C6 H6A 119.5
O1 C7 C1 124.0(5)
O1 C7 S1 122.0(4)
C1 C7 S1 114.0(3)
C9 C8 C13 120.5(5)
C9 C8 S1 118.7(4)
C13 C8 S1 120.6(4)
C8 C9 C10 119.7(5)
C8 C9 H9A 120.2
C10 C9 H9A 120.2
C11 C10 C9 119.4(5)
C11 C10 H10A 120.3
C9 C10 H10A 120.3
C12 C11 C10 120.7(4)
C12 C11 H11A 119.6
C10 C11 H11A 119.6
C11 C12 C13 119.9(5)
C11 C12 H12A 120.0
C13 C12 H12A 120.0
C8 C13 C12 119.7(5)
C8 C13 H13A 120.2
C12 C13 H13A 120.2
O2 C14 H14A 109.5
O2 C14 H14B 109.5
H14A C14 H14B 109.5
O2 C14 H14C 109.5
H14A C14 H14C 109.5
H14B C14 H14C 109.5

loop_
_geom_bond_atom_site_label_1
_geom_bond_atom_site_label_2
_geom_bond_distance
S1 C8 1.776(4)
S1 C7 1.779(6)
O1 C7 1.199(5)
O2 C4 1.366(5)
O2 C14 1.419(6)
C1 C6 1.379(6)
C1 C2 1.380(6)
C1 C7 1.486(6)
C2 C3 1.382(6)
C2 H2A 0.9300
C3 C4 1.371(6)
C3 H3A 0.9300
C4 C5 1.383(6)
C5 C6 1.384(6)
C5 H5A 0.9300
C6 H6A 0.9300
C8 C9 1.362(7)
C8 C13 1.366(7)
C9 C10 1.397(6)
C9 H9A 0.9300
C10 C11 1.367(7)
C10 H10A 0.9300
C11 C12 1.356(8)
C11 H11A 0.9300
C12 C13 1.389(7)
C12 H12A 0.9300
C13 H13A 0.9300
C14 H14A 0.9600
C14 H14B 0.9600
C14 H14C 0.9600

loop_
_geom_hbond_atom_site_label_D
_geom_hbond_atom_site_label_H
_geom_hbond_atom_site_label_A
_geom_hbond_site_symmetry_A
_geom_hbond_distance_DH
_geom_hbond_distance_HA
_geom_hbond_distance_DA
_geom_hbond_angle_DHA
_geom_hbond_publ_flag
C3 H3A Cg1 3_447 0.93 2.96 3.658(6) 133 y

loop_
_geom_torsion_atom_site_label_1
_geom_torsion_atom_site_label_2
_geom_torsion_atom_site_label_3
_geom_torsion_atom_site_label_4
_geom_torsion
C6 C1 C2 C3 0.8(7)
C7 C1 C2 C3 176.9(5)
C1 C2 C3 C4 -0.9(8)
C14 O2 C4 C3 -2.2(8)
C14 O2 C4 C5 178.1(5)
C2 C3 C4 O2 -178.6(5)
C2 C3 C4 C5 1.2(8)
O2 C4 C5 C6 178.4(5)
C3 C4 C5 C6 -1.3(8)
C2 C1 C6 C5 -0.9(8)
C7 C1 C6 C5 -176.8(5)
C4 C5 C6 C1 1.2(7)
C6 C1 C7 O1 167.1(5)
C2 C1 C7 O1 -8.8(8)
C6 C1 C7 S1 -12.0(6)
C2 C1 C7 S1 172.1(3)
C8 S1 C7 O1 -5.6(5)
C8 S1 C7 C1 173.6(4)
C7 S1 C8 C9 -99.8(5)
C7 S1 C8 C13 84.1(5)
C13 C8 C9 C10 -1.3(8)
S1 C8 C9 C10 -177.4(5)
C8 C9 C10 C11 1.4(9)
C9 C10 C11 C12 -0.6(9)
C10 C11 C12 C13 -0.3(9)
C9 C8 C13 C12 0.4(9)
S1 C8 C13 C12 176.5(5)
C11 C12 C13 C8 0.4(10)

loop_
_cod_related_entry_id
_cod_related_entry_database
_cod_related_entry_code
1 ChemSpider 508220
